data_7108757
loop_
_publ_author_name
'Bradley P. Waldron'
'David Parker'
'Carsten Burchardt'
'Dmitry S. Yufit'
'Melanie Zimny'
'Frank Roesch'

_publ_section_title
;
 Structure and stability of hexadentate complexes of ligands based on
 AAZTA for efficient PET labelling with gallium-68
;
_journal_name_full Chem.Commun.
_journal_page_first 579
_journal_paper_doi 10.1039/c2cc37544c
_journal_volume 49
_journal_year 2013
_chemical_absolute_configuration ad
_chemical_formula_moiety 'C15 H24 Ga N3 O6, H2 O'
_chemical_formula_sum 'C15 H26 Ga N3 O7'
_chemical_formula_weight 430.11
_chemical_name_systematic
;
?
;
_space_group_crystal_system monoclinic
_space_group_IT_number 4
_space_group_name_Hall 'P 2yb'
_space_group_name_H-M_alt 'P 1 21 1'
_symmetry_space_group_name_Hall 'P 2yb'
_symmetry_space_group_name_H-M 'P 1 21 1'
_atom_sites_solution_hydrogens difmap
_atom_sites_solution_primary direct
_atom_sites_solution_secondary difmap
_audit_creation_date 2012-08-31
_audit_creation_method
;
Olex2 1.2-beta
(compiled 2012.08.15 svn.r2450, GUI svn.r4314)
;
_cell_angle_alpha 90.00
_cell_angle_beta 100.735(3)
_cell_angle_gamma 90.00
_cell_formula_units_Z 2
_cell_length_a 7.58267(20)
_cell_length_b 12.6657(3)
_cell_length_c 9.2185(2)
_cell_measurement_reflns_used 4205
_cell_measurement_temperature 120
_cell_measurement_theta_max 32.6015
_cell_measurement_theta_min 2.7286
_cell_volume 869.85(4)
_computing_cell_refinement
;
CrysAlisPro, Agilent Technologies,
Version 1.171.36.20 (release 27-06-2012 CrysAlis171 .NET)
(compiled Jul 11 2012,15:38:31)
;
_computing_data_collection
;
CrysAlisPro, Agilent Technologies,
Version 1.171.36.20 (release 27-06-2012 CrysAlis171 .NET)
(compiled Jul 11 2012,15:38:31)
;
_computing_data_reduction
;
CrysAlisPro, Agilent Technologies,
Version 1.171.36.20 (release 27-06-2012 CrysAlis171 .NET)
(compiled Jul 11 2012,15:38:31)
;
_computing_molecular_graphics
;
O. V. Dolomanov, L. J. Bourhis, R. J. Gildea, J. A. K. Howard and H. Puschmann,
OLEX2: a complete structure solution, refinement and analysis program.
J. Appl. Cryst. (2009). 42, 339-341.
;
_computing_publication_material
;
O. V. Dolomanov, L. J. Bourhis, R. J. Gildea, J. A. K. Howard and H. Puschmann,
OLEX2: a complete structure solution, refinement and analysis program.
J. Appl. Cryst. (2009). 42, 339-341.
;
_computing_structure_refinement
;
XL, G.M. Sheldrick, Acta Cryst.
(2008). A64, 112-122
;
_computing_structure_solution
;
XS, G.M. Sheldrick, Acta Cryst.
(2008). A64, 112-122
;
_diffrn_ambient_temperature 120
_diffrn_detector CCD
_diffrn_detector_area_resol_mean 16.1511
_diffrn_detector_type Sapphire3
_diffrn_measured_fraction_theta_full 0.9907
_diffrn_measured_fraction_theta_max 0.9934
_diffrn_measurement_details
;
1 omega -48.00 37.00 1.0000 10.0000
omega____ theta____ kappa____ phi______ frames
- -26.3429 57.0000 -60.0000 85

2 omega -89.00 -13.00 1.0000 10.0000
omega____ theta____ kappa____ phi______ frames
- -26.3429 -57.0000 60.0000 76

3 omega -99.00 17.00 1.0000 10.0000
omega____ theta____ kappa____ phi______ frames
- -26.3429 -19.0000 120.0000 116

4 omega 14.00 68.00 1.0000 10.0000
omega____ theta____ kappa____ phi______ frames
- 26.9679 -100.0000 -180.0000 54

5 omega -3.00 69.00 1.0000 10.0000
omega____ theta____ kappa____ phi______ frames
- 26.9679 -100.0000 30.0000 72

6 omega 38.00 69.00 1.0000 10.0000
omega____ theta____ kappa____ phi______ frames
- 26.9679 -100.0000 -90.0000 31

7 omega 56.00 81.00 1.0000 10.0000
omega____ theta____ kappa____ phi______ frames
- 26.9679 179.0000 60.0000 25

8 omega -48.00 42.00 1.0000 10.0000
omega____ theta____ kappa____ phi______ frames
- -26.3429 57.0000 90.0000 90

9 omega -95.00 -5.00 1.0000 10.0000
omega____ theta____ kappa____ phi______ frames
- -26.3429 -57.0000 -60.0000 90

10 omega -45.00 -20.00 1.0000 10.0000
omega____ theta____ kappa____ phi______ frames
- 26.9679 -38.0000 150.0000 25
;
_diffrn_measurement_device '3-circle diffractometer'
_diffrn_measurement_device_type 'Xcalibur, Sapphire3, Gemini ultra'
_diffrn_measurement_method \w-scan
_diffrn_orient_matrix_UB_11 0.0632984000
_diffrn_orient_matrix_UB_12 0.0344538000
_diffrn_orient_matrix_UB_13 0.0423972000
_diffrn_orient_matrix_UB_21 0.0119671000
_diffrn_orient_matrix_UB_22 0.0262069000
_diffrn_orient_matrix_UB_23 -0.0654493000
_diffrn_orient_matrix_UB_31 -0.0701211000
_diffrn_orient_matrix_UB_32 0.0355255000
_diffrn_orient_matrix_UB_33 0.0072293000
_diffrn_radiation_collimation monochromator
_diffrn_radiation_monochromator graphite
_diffrn_radiation_type 'Mo K\a'
_diffrn_radiation_wavelength 0.7107
_diffrn_radiation_xray_symbol Mo
_diffrn_reflns_av_R_equivalents 0.0433
_diffrn_reflns_av_unetI/netI 0.0507
_diffrn_reflns_limit_h_max 10
_diffrn_reflns_limit_h_min -10
_diffrn_reflns_limit_k_max 17
_diffrn_reflns_limit_k_min -17
_diffrn_reflns_limit_l_max 12
_diffrn_reflns_limit_l_min -12
_diffrn_reflns_number 12473
_diffrn_reflns_theta_full 28.99
_diffrn_reflns_theta_max 28.99
_diffrn_reflns_theta_min 2.73
_diffrn_source 'Enhance (Mo) X-ray Source'
_diffrn_source_type 'sealed tube'
_exptl_absorpt_coefficient_mu 1.627
_exptl_absorpt_correction_T_max 0.916
_exptl_absorpt_correction_T_min 0.671
_exptl_absorpt_correction_type analytical
_exptl_absorpt_process_details
;
CrysAlisPro, Agilent Technologies,
Version 1.171.36.20 (release 27-06-2012 CrysAlis171 .NET)
(compiled Jul 11 2012,15:38:31)
Analytical numeric absorption correction using a multifaceted crystal
model based on expressions derived by R.C. Clark & J.S. Reid.
(Clark, R. C. & Reid, J. S. (1995). Acta Cryst. A51, 887-897)
;
_exptl_crystal_colour 'clear light colourless'
_exptl_crystal_colour_lustre clear
_exptl_crystal_colour_modifier light
_exptl_crystal_colour_primary colourless
_exptl_crystal_density_diffrn 1.642
_exptl_crystal_density_method 'not measured'
_exptl_crystal_description prism
_exptl_crystal_F_000 448
_exptl_crystal_size_max 0.275
_exptl_crystal_size_mid 0.1521
_exptl_crystal_size_min 0.0558
_refine_diff_density_max 0.346
_refine_diff_density_min -0.468
_refine_diff_density_rms 0.070
_refine_ls_abs_structure_details 'Flack H D (1983), Acta Cryst. A39, 876-881'
_refine_ls_abs_structure_Flack -0.025(9)
_refine_ls_extinction_method none
_refine_ls_goodness_of_fit_ref 1.044
_refine_ls_hydrogen_treatment mixed
_refine_ls_matrix_type full
_refine_ls_number_parameters 331
_refine_ls_number_reflns 4501
_refine_ls_number_restraints 3
_refine_ls_restrained_S_all 1.045
_refine_ls_R_factor_all 0.0376
_refine_ls_R_factor_gt 0.0322
_refine_ls_shift/su_max 0.001
_refine_ls_shift/su_mean 0.000
_refine_ls_structure_factor_coef Fsqd
_refine_ls_weighting_details 'calc w=1/[\s^2^(Fo^2^)+(0.0300P)^2^+0.0000P] where P=(Fo^2^+2Fc^2^)/3'
_refine_ls_weighting_scheme calc
_refine_ls_wR_factor_gt 0.0670
_refine_ls_wR_factor_ref 0.0702
_reflns_number_gt 4125
_reflns_number_total 4501
_reflns_threshold_expression >2sigma(I)
_cod_data_source_file c2cc37544c.txt
_cod_data_source_block '[Ga.L2]_12srv170'
_cod_database_code 7108757
_chemical_oxdiff_formula 'C15 H26 Ga1 N3 O7'
_reflns_odcompleteness_completeness 99.07
_reflns_odcompleteness_iscentric 1
_reflns_odcompleteness_theta 31.44

loop_
_space_group_symop_id
_space_group_symop_operation_xyz
1 'x, y, z'
2 '-x, y+1/2, -z'

loop_
_atom_site_label
_atom_site_type_symbol
_atom_site_fract_x
_atom_site_fract_y
_atom_site_fract_z
_atom_site_U_iso_or_equiv
_atom_site_adp_type
_atom_site_occupancy
_atom_site_symmetry_multiplicity
_atom_site_calc_flag
_atom_site_refinement_flags
Ga1 Ga 0.55459(3) 0.459910(18) 0.98518(3) 0.01598(7) Uani 1 1 d .
O1 O 0.6408(3) 0.31516(15) 1.0316(2) 0.0203(4) Uani 1 1 d .
O1W O 0.1541(4) 0.4163(2) 0.3875(3) 0.0542(8) Uani 1 1 d D
H1WA H 0.2766 0.4570 0.3852 0.081 Uiso 1 1 d RD
H1WB H 0.1311 0.4203 0.4985 0.081 Uiso 1 1 d RD
O2 O 0.7716(3) 0.17586(15) 0.9509(2) 0.0238(4) Uani 1 1 d .
O3 O 0.4648(2) 0.4655(2) 1.16362(18) 0.0211(4) Uani 1 1 d .
O4 O 0.4940(3) 0.53555(18) 1.3891(2) 0.0323(5) Uani 1 1 d .
O5 O 0.3416(3) 0.40176(16) 0.8631(2) 0.0229(4) Uani 1 1 d .
O6 O 0.1101(3) 0.43183(15) 0.6820(2) 0.0260(5) Uani 1 1 d .
N1 N 0.7824(3) 0.4501(2) 0.8761(2) 0.0174(4) Uani 1 1 d .
N2 N 0.7364(3) 0.57798(18) 1.0935(2) 0.0180(5) Uani 1 1 d .
N3 N 0.4829(3) 0.58979(18) 0.8499(3) 0.0162(4) Uani 1 1 d .
C1 C 0.9474(3) 0.4681(4) 0.9932(3) 0.0206(5) Uani 1 1 d .
C2 C 0.9017(4) 0.5148(2) 1.1345(3) 0.0196(5) Uani 1 1 d .
C3 C 0.7552(5) 0.6617(2) 0.9832(3) 0.0170(6) Uani 1 1 d .
C4 C 0.6629(4) 0.6292(2) 0.8281(3) 0.0160(5) Uani 1 1 d .
C5 C 0.7570(4) 0.5371(2) 0.7670(3) 0.0172(5) Uani 1 1 d .
C6 C 0.7871(4) 0.3390(2) 0.8222(3) 0.0184(6) Uani 1 1 d .
C7 C 0.7312(4) 0.2700(3) 0.9424(4) 0.0200(7) Uani 1 1 d .
C8 C 0.6624(4) 0.6165(2) 1.2238(3) 0.0200(6) Uani 1 1 d .
C9 C 0.5334(4) 0.5327(2) 1.2658(3) 0.0208(6) Uani 1 1 d .
C10 C 0.3460(4) 0.5613(2) 0.7198(3) 0.0199(5) Uani 1 1 d .
C11 C 0.2547(3) 0.4570(3) 0.7557(3) 0.0202(5) Uani 1 1 d .
C12 C 0.6659(4) 0.3167(2) 0.6747(3) 0.0251(6) Uani 1 1 d .
C13 C 0.8025(5) 0.6533(3) 1.3524(4) 0.0303(7) Uani 1 1 d .
C14 C 0.6525(4) 0.7227(2) 0.7236(3) 0.0215(6) Uani 1 1 d .
C15 C 0.2113(5) 0.6486(3) 0.6710(4) 0.0274(6) Uani 1 1 d .
H1A H 1.008(5) 0.396(3) 1.015(4) 0.027(9) Uiso 1 1 d .
H1B H 1.033(4) 0.517(3) 0.960(3) 0.014(8) Uiso 1 1 d .
H2A H 0.871(3) 0.462(3) 1.196(3) 0.011(6) Uiso 1 1 d .
H2B H 0.994(5) 0.557(3) 1.182(4) 0.038(10) Uiso 1 1 d .
H3 H 0.447(4) 0.635(2) 0.899(3) 0.011(7) Uiso 1 1 d .
H3A H 0.709(5) 0.720(3) 1.006(4) 0.019(8) Uiso 1 1 d .
H3B H 0.880(5) 0.675(2) 0.996(3) 0.018(8) Uiso 1 1 d .
H5A H 0.686(4) 0.503(2) 0.673(3) 0.017(8) Uiso 1 1 d .
H5B H 0.866(5) 0.556(3) 0.740(4) 0.039(10) Uiso 1 1 d .
H6 H 0.903(4) 0.324(2) 0.809(3) 0.002(6) Uiso 1 1 d .
H8 H 0.584(4) 0.680(2) 1.184(3) 0.018(8) Uiso 1 1 d .
H10 H 0.404(4) 0.5462(19) 0.641(3) 0.003(6) Uiso 1 1 d .
H12A H 0.709(4) 0.356(2) 0.597(3) 0.017(8) Uiso 1 1 d .
H12B H 0.531(5) 0.338(3) 0.678(4) 0.040(10) Uiso 1 1 d .
H12C H 0.661(5) 0.235(3) 0.656(4) 0.023(9) Uiso 1 1 d .
H13A H 0.887(5) 0.599(3) 1.396(4) 0.027(9) Uiso 1 1 d .
H13B H 0.879(6) 0.701(3) 1.320(4) 0.039(11) Uiso 1 1 d .
H13C H 0.767(6) 0.676(3) 1.415(5) 0.042(12) Uiso 1 1 d .
H14A H 0.597(5) 0.774(3) 0.756(4) 0.020(8) Uiso 1 1 d .
H14B H 0.581(5) 0.701(3) 0.626(4) 0.024(9) Uiso 1 1 d .
H14C H 0.777(5) 0.747(3) 0.723(4) 0.033(10) Uiso 1 1 d .
H15A H 0.151(5) 0.673(3) 0.751(4) 0.039(10) Uiso 1 1 d .
H15B H 0.280(5) 0.713(3) 0.637(4) 0.027(9) Uiso 1 1 d .
H15C H 0.125(7) 0.623(4) 0.590(6) 0.068(14) Uiso 1 1 d .

loop_
_atom_site_aniso_label
_atom_site_aniso_U_11
_atom_site_aniso_U_22
_atom_site_aniso_U_33
_atom_site_aniso_U_23
_atom_site_aniso_U_13
_atom_site_aniso_U_12
Ga1 0.01339(12) 0.01853(12) 0.01822(12) 0.00099(15) 0.00864(9) 0.00052(15)
O1 0.0179(10) 0.0194(9) 0.0267(11) 0.0034(8) 0.0124(9) 0.0011(8)
O1W 0.0505(18) 0.0698(19) 0.0408(15) -0.0109(13) 0.0042(13) 0.0023(14)
O2 0.0214(11) 0.0206(10) 0.0309(11) -0.0008(9) 0.0083(9) 0.0012(8)
O3 0.0212(8) 0.0247(9) 0.0209(8) 0.0013(12) 0.0126(7) 0.0002(12)
O4 0.0386(13) 0.0420(13) 0.0212(11) 0.0018(9) 0.0184(10) 0.0000(10)
O5 0.0184(10) 0.0250(10) 0.0271(11) 0.0022(8) 0.0091(9) -0.0019(8)
O6 0.0137(9) 0.0380(14) 0.0268(10) -0.0043(8) 0.0056(8) -0.0058(8)
N1 0.0141(9) 0.0187(12) 0.0208(9) 0.0008(11) 0.0070(8) 0.0000(11)
N2 0.0165(12) 0.0234(11) 0.0162(11) 0.0000(9) 0.0085(9) 0.0038(10)
N3 0.0126(11) 0.0212(11) 0.0160(11) -0.0024(9) 0.0059(9) 0.0012(9)
C1 0.0136(11) 0.0231(15) 0.0262(12) -0.0008(16) 0.0067(9) 0.0018(14)
C2 0.0142(13) 0.0240(14) 0.0205(14) 0.0014(11) 0.0032(11) -0.0002(11)
C3 0.0141(16) 0.0193(15) 0.0194(14) -0.0009(11) 0.0074(12) 0.0000(11)
C4 0.0134(13) 0.0188(12) 0.0179(13) -0.0006(10) 0.0083(10) 0.0002(10)
C5 0.0151(13) 0.0172(13) 0.0224(14) 0.0002(11) 0.0116(12) -0.0034(10)
C6 0.0179(14) 0.0182(13) 0.0220(14) -0.0021(11) 0.0115(11) 0.0009(11)
C7 0.0126(15) 0.0209(14) 0.0273(17) -0.0021(12) 0.0063(13) -0.0020(11)
C8 0.0208(14) 0.0244(14) 0.0162(13) -0.0005(10) 0.0071(11) 0.0023(11)
C9 0.0195(14) 0.0239(13) 0.0211(14) 0.0017(11) 0.0093(11) 0.0053(11)
C10 0.0154(13) 0.0281(14) 0.0172(13) 0.0001(11) 0.0058(11) -0.0039(11)
C11 0.0147(11) 0.0264(11) 0.0229(11) -0.0032(18) 0.0119(9) 0.0000(18)
C12 0.0314(17) 0.0232(14) 0.0237(14) -0.0020(12) 0.0133(13) -0.0022(13)
C13 0.0263(18) 0.044(2) 0.0211(16) -0.0086(14) 0.0055(14) -0.0013(16)
C14 0.0243(16) 0.0198(13) 0.0232(15) -0.0007(11) 0.0115(13) 0.0021(12)
C15 0.0224(16) 0.0328(16) 0.0260(16) 0.0046(13) 0.0021(13) -0.0010(14)

loop_
_atom_type_symbol
_atom_type_description
_atom_type_scat_dispersion_real
_atom_type_scat_dispersion_imag
_atom_type_scat_source
C C 0.0033 0.0016 'International Tables Vol C Tables 4.2.6.8 and 6.1.1.4'
H H 0.0000 0.0000 'International Tables Vol C Tables 4.2.6.8 and 6.1.1.4'
Ga Ga 0.2307 1.6083 'International Tables Vol C Tables 4.2.6.8 and 6.1.1.4'
N N 0.0061 0.0033 'International Tables Vol C Tables 4.2.6.8 and 6.1.1.4'
O O 0.0106 0.0060 'International Tables Vol C Tables 4.2.6.8 and 6.1.1.4'

loop_
_exptl_crystal_face_index_h
_exptl_crystal_face_index_k
_exptl_crystal_face_index_l
_exptl_crystal_face_perp_dist
_exptl_oxdiff_crystal_face_indexfrac_h
_exptl_oxdiff_crystal_face_indexfrac_k
_exptl_oxdiff_crystal_face_indexfrac_l
_exptl_oxdiff_crystal_face_x
_exptl_oxdiff_crystal_face_y
_exptl_oxdiff_crystal_face_z
0 -1 0 0.1375 -0.0001 -0.9995 0.0001 -0.0344 -0.0262 -0.0355
0 1 0 0.1375 0.0001 0.9995 -0.0001 0.0344 0.0262 0.0355
-1 0 0 0.0695 -0.9992 0.0001 0.0002 -0.0632 -0.0120 0.0701
1 0 0 0.0695 0.9992 -0.0001 -0.0002 0.0632 0.0120 -0.0701
0 0 -1 0.0279 0.0005 0.0003 -0.9991 -0.0423 0.0654 -0.0072
0 0 1 0.0279 -0.0005 -0.0003 0.9991 0.0423 -0.0654 0.0072

loop_
_geom_angle_atom_site_label_1
_geom_angle_atom_site_label_2
_geom_angle_atom_site_label_3
_geom_angle
O1 Ga1 N1 77.60(9)
O1 Ga1 N2 112.89(10)
O1 Ga1 N3 155.41(9)
O3 Ga1 O1 90.24(10)
O3 Ga1 O5 97.08(8)
O3 Ga1 N1 148.73(8)
O3 Ga1 N2 82.76(9)
O3 Ga1 N3 113.33(10)
O5 Ga1 O1 88.82(9)
O5 Ga1 N1 111.15(8)
O5 Ga1 N2 158.28(9)
O5 Ga1 N3 81.67(9)
N2 Ga1 N1 75.93(9)
N3 Ga1 N1 84.75(9)
N3 Ga1 N2 78.54(9)
C7 O1 Ga1 117.81(19)
H1WA O1W H1WB 107.1
C9 O3 Ga1 119.46(18)
C11 O5 Ga1 119.5(2)
C1 N1 Ga1 106.68(14)
C5 N1 Ga1 105.03(16)
C5 N1 C1 111.0(3)
C5 N1 C6 118.9(2)
C6 N1 Ga1 106.28(16)
C6 N1 C1 108.2(3)
C2 N2 Ga1 100.49(17)
C2 N2 C3 112.0(2)
C2 N2 C8 113.4(2)
C3 N2 Ga1 108.18(17)
C3 N2 C8 114.3(2)
C8 N2 Ga1 107.16(17)
Ga1 N3 H3 108(2)
C4 N3 Ga1 101.58(16)
C4 N3 H3 104(2)
C10 N3 Ga1 111.09(17)
C10 N3 C4 119.5(2)
C10 N3 H3 111(2)
N1 C1 C2 112.2(2)
N1 C1 H1A 107(2)
N1 C1 H1B 112.3(19)
C2 C1 H1A 110(2)
C2 C1 H1B 106.4(19)
H1A C1 H1B 109(3)
N2 C2 C1 107.9(2)
N2 C2 H2A 104.2(17)
N2 C2 H2B 110(2)
C1 C2 H2A 111(2)
C1 C2 H2B 111(2)
H2A C2 H2B 112(3)
N2 C3 C4 111.1(2)
N2 C3 H3A 110(2)
N2 C3 H3B 105.2(19)
C4 C3 H3A 109(2)
C4 C3 H3B 116.0(19)
H3A C3 H3B 105(3)
N3 C4 C3 103.5(2)
N3 C4 C5 107.1(2)
N3 C4 C14 113.7(2)
C3 C4 C5 112.8(2)
C14 C4 C3 110.1(2)
C14 C4 C5 109.5(2)
N1 C5 C4 109.2(2)
N1 C5 H5A 104.2(16)
N1 C5 H5B 111(2)
C4 C5 H5A 114.9(16)
C4 C5 H5B 113(2)
H5A C5 H5B 104(3)
N1 C6 C7 105.6(2)
N1 C6 C12 115.2(2)
N1 C6 H6 108.5(16)
C7 C6 H6 112.2(17)
C12 C6 C7 109.8(2)
C12 C6 H6 105.7(16)
O1 C7 C6 117.1(3)
O2 C7 O1 122.8(3)
O2 C7 C6 120.0(3)
N2 C8 C9 109.1(2)
N2 C8 C13 114.6(3)
N2 C8 H8 104.3(17)
C9 C8 H8 106.0(18)
C13 C8 C9 113.7(2)
C13 C8 H8 108.4(18)
O3 C9 C8 117.0(2)
O4 C9 O3 123.7(3)
O4 C9 C8 119.2(3)
N3 C10 C11 108.0(2)
N3 C10 C15 113.3(2)
N3 C10 H10 108.5(17)
C11 C10 H10 106.6(15)
C15 C10 C11 112.4(2)
C15 C10 H10 107.9(16)
O5 C11 C10 116.1(2)
O6 C11 O5 124.3(3)
O6 C11 C10 119.6(3)
C6 C12 H12A 109.5(18)
C6 C12 H12B 111(2)
C6 C12 H12C 109(2)
H12A C12 H12B 110(3)
H12A C12 H12C 113(3)
H12B C12 H12C 104(3)
C8 C13 H13A 115(2)
C8 C13 H13B 110(3)
C8 C13 H13C 116(4)
H13A C13 H13B 101(3)
H13A C13 H13C 105(4)
H13B C13 H13C 110(4)
C4 C14 H14A 110(2)
C4 C14 H14B 108.0(19)
C4 C14 H14C 108(2)
H14A C14 H14B 108(3)
H14A C14 H14C 107(3)
H14B C14 H14C 116(3)
C10 C15 H15A 113(2)
C10 C15 H15B 108(2)
C10 C15 H15C 108(3)
H15A C15 H15B 108(3)
H15A C15 H15C 110(4)
H15B C15 H15C 110(3)

loop_
_geom_bond_atom_site_label_1
_geom_bond_atom_site_label_2
_geom_bond_distance
Ga1 O1 1.9666(19)
Ga1 O3 1.8952(15)
Ga1 O5 1.934(2)
Ga1 N1 2.1578(19)
Ga1 N2 2.150(2)
Ga1 N3 2.075(2)
O1 C7 1.298(4)
O1W H1WA 1.0657
O1W H1WB 1.0708
O2 C7 1.229(4)
O3 C9 1.304(4)
O4 C9 1.228(3)
O5 C11 1.289(4)
O6 C11 1.220(3)
N1 C1 1.510(3)
N1 C5 1.480(4)
N1 C6 1.494(4)
N2 C2 1.476(4)
N2 C3 1.494(4)
N2 C8 1.499(3)
N3 C4 1.501(3)
N3 C10 1.477(4)
N3 H3 0.81(3)
C1 C2 1.528(4)
C1 H1A 1.02(4)
C1 H1B 0.99(3)
C2 H2A 0.93(3)
C2 H2B 0.92(4)
C3 C4 1.527(4)
C3 H3A 0.86(3)
C3 H3B 0.95(3)
C4 C5 1.528(4)
C4 C14 1.520(4)
C5 H5A 1.03(3)
C5 H5B 0.93(4)
C6 C7 1.532(4)
C6 C12 1.519(4)
C6 H6 0.93(3)
C8 C9 1.541(4)
C8 C13 1.511(4)
C8 H8 1.02(3)
C10 C11 1.555(5)
C10 C15 1.516(4)
C10 H10 0.94(3)
C12 H12A 0.97(3)
C12 H12B 1.06(4)
C12 H12C 1.04(3)
C13 H13A 0.98(4)
C13 H13B 0.92(4)
C13 H13C 0.74(4)
C14 H14A 0.86(3)
C14 H14B 1.00(4)
C14 H14C 0.99(4)
C15 H15A 0.98(4)
C15 H15B 1.04(4)
C15 H15C 0.96(5)

loop_
_geom_hbond_atom_site_label_D
_geom_hbond_atom_site_label_H
_geom_hbond_atom_site_label_A
_geom_hbond_distance_DH
_geom_hbond_distance_HA
_geom_hbond_distance_DA
_geom_hbond_angle_DHA
_geom_hbond_site_symmetry_A
O1W H1WA O4 1.07 1.92 2.985(4) 176.8 1_554
O1W H1WB O6 1.07 1.73 2.804(3) 175.5 .
